data_4512030
loop_
_publ_author_name
'Yadav, Priyanka'
'Dutta, Pradip Kr.'
'Ballabh, Amar'

_publ_section_title
;
 Combinatorial Library Approach to Realize 2-Aminothiazole-Based
 Two-Component Hydrogelator: A Structure--Property Correlation
;
_journal_issue 11
_journal_name_full 'Crystal Growth &amp; Design'
_journal_page_first 5966
_journal_paper_doi 10.1021/cg501156p
_journal_volume 14
_journal_year 2014
_chemical_formula_sum 'C16 H26 N4 O4 S2'
_chemical_formula_weight 402.55
_chemical_name_systematic
; 
 ? 
;
_space_group_IT_number 14
_symmetry_cell_setting monoclinic
_symmetry_space_group_name_Hall '-P 2ybc'
_symmetry_space_group_name_H-M 'P 1 21/c 1'
_atom_sites_solution_hydrogens geom
_atom_sites_solution_primary direct
_atom_sites_solution_secondary difmap
_audit_creation_method SHELXL-97
_cell_angle_alpha 90.00
_cell_angle_beta 103.335(2)
_cell_angle_gamma 90.00
_cell_formula_units_Z 2
_cell_length_a 8.4023(6)
_cell_length_b 7.5547(5)
_cell_length_c 17.3163(12)
_cell_measurement_temperature 293(2)
_cell_volume 1069.55(13)
_computing_cell_refinement 'Bruker SMART'
_computing_data_collection 'Bruker SMART'
_computing_data_reduction 'Bruker SAINT'
_computing_molecular_graphics 'Bruker SHELXTL'
_computing_publication_material 'Bruker SHELXTL'
_computing_structure_refinement 'SHELXL-97 (Sheldrick, 2008)'
_computing_structure_solution 'SHELXS-97 (Sheldrick, 2008)'
_diffrn_ambient_temperature 293(2)
_diffrn_measured_fraction_theta_full 0.999
_diffrn_measured_fraction_theta_max 0.999
_diffrn_radiation_monochromator graphite
_diffrn_radiation_source 'fine-focus sealed tube'
_diffrn_radiation_type MoK\a
_diffrn_radiation_wavelength 0.71073
_diffrn_reflns_av_R_equivalents 0.0329
_diffrn_reflns_av_sigmaI/netI 0.0159
_diffrn_reflns_limit_h_max 9
_diffrn_reflns_limit_h_min -9
_diffrn_reflns_limit_k_max 8
_diffrn_reflns_limit_k_min -8
_diffrn_reflns_limit_l_max 20
_diffrn_reflns_limit_l_min -20
_diffrn_reflns_number 14694
_diffrn_reflns_theta_full 24.94
_diffrn_reflns_theta_max 24.94
_diffrn_reflns_theta_min 2.42
_exptl_absorpt_coefficient_mu 0.275
_exptl_absorpt_correction_T_max 1.00000
_exptl_absorpt_correction_T_min 0.63441
_exptl_absorpt_correction_type multi-scan
_exptl_absorpt_process_details 'Sadabs, Bruker,2008'
_exptl_crystal_colour 'light brown'
_exptl_crystal_density_diffrn 1.250
_exptl_crystal_density_method 'not measured'
_exptl_crystal_description needle
_exptl_crystal_F_000 428
_exptl_crystal_size_max 0.48
_exptl_crystal_size_mid 0.13
_exptl_crystal_size_min 0.12
_refine_diff_density_max 0.172
_refine_diff_density_min -0.392
_refine_diff_density_rms 0.093
_refine_ls_extinction_method none
_refine_ls_goodness_of_fit_ref 1.136
_refine_ls_hydrogen_treatment mixed
_refine_ls_matrix_type full
_refine_ls_number_parameters 127
_refine_ls_number_reflns 1872
_refine_ls_number_restraints 0
_refine_ls_restrained_S_all 1.136
_refine_ls_R_factor_all 0.0582
_refine_ls_R_factor_gt 0.0478
_refine_ls_shift/su_max 0.001
_refine_ls_shift/su_mean 0.000
_refine_ls_structure_factor_coef Fsqd
_refine_ls_weighting_details 'calc w=1/[\s^2^(Fo^2^)+(0.0623P)^2^+0.4052P] where P=(Fo^2^+2Fc^2^)/3'
_refine_ls_weighting_scheme calc
_refine_ls_wR_factor_gt 0.1174
_refine_ls_wR_factor_ref 0.1331
_reflns_number_gt 1563
_reflns_number_total 1872
_reflns_threshold_expression >2sigma(I)
_cod_data_source_file cg501156p_si_002.cif
_cod_data_source_block b1a6
_cod_depositor_comments
;
The following automatic conversions were performed:

'_symmetry_cell_setting' value 'Monoclinic' changed to 'monoclinic'
according to
/home/saulius/struct/COD-crude-data--automatic-downloads/rss-feeds/ACS/lib/dictionaries/cif_core.dic
dictionary named 'cif_core.dic' version 2.4.2 from 2011-04-26.

Automatic conversion script
Id: cif_fix_values 2281 2013-09-26 08:29:07Z andrius 

 Adding full bibliography for 4512027--4512037.cif.
;
_cod_original_sg_symbol_H-M 'P 21/c'
_cod_database_code 4512030

loop_
_symmetry_equiv_pos_as_xyz
'x, y, z'
'-x, y+1/2, -z+1/2'
'-x, -y, -z'
'x, -y-1/2, z-1/2'

loop_
_atom_site_label
_atom_site_type_symbol
_atom_site_fract_x
_atom_site_fract_y
_atom_site_fract_z
_atom_site_U_iso_or_equiv
_atom_site_adp_type
_atom_site_occupancy
_atom_site_symmetry_multiplicity
_atom_site_calc_flag
_atom_site_refinement_flags
S1 S 0.19667(10) 0.78546(10) 0.76155(4) 0.0804(3) Uani 1 1 d .
N2 N 0.3734(3) 0.4982(4) 0.74653(16) 0.0833(8) Uani 1 1 d .
O2 O 0.1240(2) 1.2589(2) 0.56740(10) 0.0716(5) Uani 1 1 d .
H2 H 0.1328 1.3415 0.5988 0.107 Uiso 1 1 calc R
O1 O 0.36180(18) 1.1831(2) 0.64490(9) 0.0624(5) Uani 1 1 d .
N1 N 0.1252(2) 0.5415(2) 0.65677(10) 0.0519(5) Uani 1 1 d .
C3 C 0.2385(3) 0.5909(3) 0.71832(12) 0.0496(5) Uani 1 1 d .
C2 C -0.0013(3) 0.6609(4) 0.64259(16) 0.0796(8) Uani 1 1 d .
H2C H -0.0930 0.6466 0.6011 0.095 Uiso 1 1 calc R
C1 C 0.0152(4) 0.7981(5) 0.69161(19) 0.1031(12) Uani 1 1 d .
H1 H -0.0610 0.8887 0.6885 0.124 Uiso 1 1 calc R
C8 C 0.2485(2) 1.1531(3) 0.58898(12) 0.0473(5) Uani 1 1 d .
C7 C 0.2392(3) 0.9943(3) 0.53667(14) 0.0565(6) Uani 1 1 d .
H7A H 0.2372 1.0341 0.4832 0.068 Uiso 1 1 calc R
H7B H 0.1367 0.9338 0.5351 0.068 Uiso 1 1 calc R
C6 C 0.3775(2) 0.8627(3) 0.56146(12) 0.0459(5) Uani 1 1 d .
H6A H 0.3772 0.8183 0.6140 0.055 Uiso 1 1 calc R
H6B H 0.4807 0.9230 0.5646 0.055 Uiso 1 1 calc R
C5 C 0.3653(3) 0.7079(3) 0.50479(13) 0.0527(5) Uani 1 1 d .
H5A H 0.2623 0.6473 0.5019 0.063 Uiso 1 1 calc R
H5B H 0.3646 0.7526 0.4522 0.063 Uiso 1 1 calc R
C4 C 0.5035(3) 0.5761(3) 0.52868(12) 0.0523(5) Uani 1 1 d .
H4A H 0.6066 0.6379 0.5334 0.063 Uiso 1 1 calc R
H4B H 0.5017 0.5288 0.5805 0.063 Uiso 1 1 calc R
H2A H 0.446(4) 0.542(4) 0.7815(18) 0.091(10) Uiso 1 1 d .
H2B H 0.390(3) 0.403(4) 0.7224(17) 0.077(9) Uiso 1 1 d .

loop_
_atom_site_aniso_label
_atom_site_aniso_U_11
_atom_site_aniso_U_22
_atom_site_aniso_U_33
_atom_site_aniso_U_23
_atom_site_aniso_U_13
_atom_site_aniso_U_12
S1 0.1066(6) 0.0718(5) 0.0580(4) -0.0222(3) 0.0090(4) 0.0108(4)
N2 0.0671(14) 0.0675(15) 0.0915(17) -0.0249(13) -0.0305(12) 0.0075(12)
O2 0.0605(10) 0.0653(11) 0.0727(11) -0.0264(8) -0.0179(8) 0.0251(8)
O1 0.0577(9) 0.0506(9) 0.0644(10) -0.0116(7) -0.0158(7) 0.0128(7)
N1 0.0508(10) 0.0511(10) 0.0483(9) -0.0033(8) 0.0001(7) 0.0061(8)
C3 0.0560(12) 0.0465(11) 0.0434(10) -0.0005(9) 0.0054(9) -0.0057(9)
C2 0.0709(16) 0.090(2) 0.0675(15) -0.0151(14) -0.0046(12) 0.0327(15)
C1 0.110(2) 0.108(3) 0.082(2) -0.0293(18) 0.0023(17) 0.057(2)
C8 0.0419(10) 0.0443(11) 0.0507(11) -0.0015(9) 0.0005(9) 0.0051(9)
C7 0.0467(11) 0.0530(12) 0.0625(13) -0.0128(10) -0.0023(9) 0.0080(9)
C6 0.0456(10) 0.0421(10) 0.0479(10) -0.0031(8) 0.0065(8) 0.0027(8)
C5 0.0505(11) 0.0485(12) 0.0554(12) -0.0096(9) 0.0045(9) 0.0063(9)
C4 0.0548(12) 0.0461(11) 0.0529(12) -0.0075(9) 0.0060(9) 0.0063(9)

loop_
_atom_type_symbol
_atom_type_description
_atom_type_scat_dispersion_real
_atom_type_scat_dispersion_imag
_atom_type_scat_source
C C 0.0033 0.0016 'International Tables Vol C Tables 4.2.6.8 and 6.1.1.4'
H H 0.0000 0.0000 'International Tables Vol C Tables 4.2.6.8 and 6.1.1.4'
N N 0.0061 0.0033 'International Tables Vol C Tables 4.2.6.8 and 6.1.1.4'
O O 0.0106 0.0060 'International Tables Vol C Tables 4.2.6.8 and 6.1.1.4'
S S 0.1246 0.1234 'International Tables Vol C Tables 4.2.6.8 and 6.1.1.4'

loop_
_geom_angle_atom_site_label_1
_geom_angle_atom_site_label_2
_geom_angle_atom_site_label_3
_geom_angle
_geom_angle_site_symmetry_1
C1 S1 C3 88.75(12) .
C3 N2 H2A 119(2) .
C3 N2 H2B 119.1(19) .
H2A N2 H2B 121(3) .
C8 O2 H2 109.5 .
C3 N1 C2 110.2(2) .
N1 C3 N2 123.3(2) .
N1 C3 S1 114.46(16) .
N2 C3 S1 122.25(17) .
C1 C2 N1 115.9(2) .
C1 C2 H2C 122.0 .
N1 C2 H2C 122.0 .
C2 C1 S1 110.6(2) .
C2 C1 H1 124.7 .
S1 C1 H1 124.7 .
O1 C8 O2 123.07(19) .
O1 C8 C7 123.78(18) .
O2 C8 C7 113.13(17) .
C8 C7 C6 115.20(17) .
C8 C7 H7A 108.5 .
C6 C7 H7A 108.5 .
C8 C7 H7B 108.5 .
C6 C7 H7B 108.5 .
H7A C7 H7B 107.5 .
C7 C6 C5 112.98(17) .
C7 C6 H6A 109.0 .
C5 C6 H6A 109.0 .
C7 C6 H6B 109.0 .
C5 C6 H6B 109.0 .
H6A C6 H6B 107.8 .
C4 C5 C6 113.43(17) .
C4 C5 H5A 108.9 .
C6 C5 H5A 108.9 .
C4 C5 H5B 108.9 .
C6 C5 H5B 108.9 .
H5A C5 H5B 107.7 .
C4 C4 C5 114.2(2) 3_666
C4 C4 H4A 108.7 3_666
C5 C4 H4A 108.7 .
C4 C4 H4B 108.7 3_666
C5 C4 H4B 108.7 .
H4A C4 H4B 107.6 .

loop_
_geom_bond_atom_site_label_1
_geom_bond_atom_site_label_2
_geom_bond_distance
_geom_bond_site_symmetry_2
S1 C1 1.717(3) .
S1 C3 1.722(2) .
N2 C3 1.326(3) .
N2 H2A 0.82(3) .
N2 H2B 0.86(3) .
O2 C8 1.300(2) .
O2 H2 0.8200 .
O1 C8 1.213(2) .
N1 C3 1.309(3) .
N1 C2 1.372(3) .
C2 C1 1.327(4) .
C2 H2C 0.9300 .
C1 H1 0.9300 .
C8 C7 1.494(3) .
C7 C6 1.514(3) .
C7 H7A 0.9700 .
C7 H7B 0.9700 .
C6 C5 1.515(3) .
C6 H6A 0.9700 .
C6 H6B 0.9700 .
C5 C4 1.513(3) .
C5 H5A 0.9700 .
C5 H5B 0.9700 .
C4 C4 1.512(4) 3_666
C4 H4A 0.9700 .
C4 H4B 0.9700 .
